data_7201617
loop_
_publ_author_name
'Braverman, Maxwell A.'
'LaDuca, Robert L.'

_publ_section_title
;
 Hydrothermal synthesis of divalent metal pyromellitate/dipyridylamine
 complexes: From an unprecedented supramolecular three-dimensional
 topology to an anionic coordination polymer framework with large
 incipient cation-bearing voids
;
_journal_issue 1
_journal_name_full CrystEngComm
_journal_page_first 117
_journal_paper_doi 10.1039/b712182b
_journal_volume 10
_journal_year 2008
_chemical_formula_sum 'C30 H30 Co N6 O12'
_chemical_formula_weight 725.53
_chemical_name_systematic
;
?
;
_space_group_IT_number 14
_symmetry_cell_setting monoclinic
_symmetry_space_group_name_Hall '-P 2yn'
_symmetry_space_group_name_H-M 'P 1 21/n 1'
_atom_sites_solution_hydrogens geom
_atom_sites_solution_primary direct
_atom_sites_solution_secondary difmap
_audit_creation_method SHELXL-97
_cell_angle_alpha 90.00
_cell_angle_beta 108.032(5)
_cell_angle_gamma 90.00
_cell_formula_units_Z 2
_cell_length_a 7.268(3)
_cell_length_b 20.930(8)
_cell_length_c 10.365(4)
_cell_measurement_temperature 293(2)
_cell_volume 1499.3(10)
_computing_structure_refinement 'SHELXL-97 (Sheldrick, 1997)'
_computing_structure_solution 'SHELXS-97 (Sheldrick, 1990)'
_diffrn_ambient_temperature 293(2)
_diffrn_measured_fraction_theta_full 0.999
_diffrn_measured_fraction_theta_max 0.940
_diffrn_radiation_monochromator graphite
_diffrn_radiation_source 'fine-focus sealed tube'
_diffrn_radiation_type MoK\a
_diffrn_radiation_wavelength 0.71073
_diffrn_reflns_av_R_equivalents 0.0267
_diffrn_reflns_av_sigmaI/netI 0.0198
_diffrn_reflns_limit_h_max 9
_diffrn_reflns_limit_h_min -9
_diffrn_reflns_limit_k_max 27
_diffrn_reflns_limit_k_min -27
_diffrn_reflns_limit_l_max 13
_diffrn_reflns_limit_l_min -13
_diffrn_reflns_number 16275
_diffrn_reflns_theta_full 25.00
_diffrn_reflns_theta_max 28.07
_diffrn_reflns_theta_min 1.95
_exptl_absorpt_coefficient_mu 0.651
_exptl_absorpt_correction_T_max 1
_exptl_absorpt_correction_T_min 0.898
_exptl_absorpt_correction_type multi-scan
_exptl_absorpt_process_details SADABS
_exptl_crystal_colour pink
_exptl_crystal_density_diffrn 1.607
_exptl_crystal_density_method 'not measured'
_exptl_crystal_description block
_exptl_crystal_F_000 750
_exptl_crystal_size_max 0.40
_exptl_crystal_size_mid 0.40
_exptl_crystal_size_min 0.40
_refine_diff_density_max 0.472
_refine_diff_density_min -0.380
_refine_diff_density_rms 0.052
_refine_ls_extinction_method none
_refine_ls_goodness_of_fit_ref 1.031
_refine_ls_hydrogen_treatment mixed
_refine_ls_matrix_type full
_refine_ls_number_parameters 241
_refine_ls_number_reflns 3423
_refine_ls_number_restraints 8
_refine_ls_restrained_S_all 1.030
_refine_ls_R_factor_all 0.0405
_refine_ls_R_factor_gt 0.0347
_refine_ls_shift/su_max 0.000
_refine_ls_shift/su_mean 0.000
_refine_ls_structure_factor_coef Fsqd
_refine_ls_weighting_details 'calc w=1/[\s^2^(Fo^2^)+(0.0351P)^2^+1.2801P] where P=(Fo^2^+2Fc^2^)/3'
_refine_ls_weighting_scheme calc
_refine_ls_wR_factor_gt 0.0832
_refine_ls_wR_factor_ref 0.0863
_reflns_number_gt 3051
_reflns_number_total 3423
_reflns_threshold_expression >2sigma(I)
_cod_data_source_file b712182b.txt
_cod_data_source_block mono1
_cod_original_cell_volume 1499.2(10)
_cod_original_sg_symbol_H-M P2(1)/n
_cod_database_code 7201617

loop_
_symmetry_equiv_pos_as_xyz
'x, y, z'
'-x+1/2, y+1/2, -z+1/2'
'-x, -y, -z'
'x-1/2, -y-1/2, z-1/2'

loop_
_atom_site_label
_atom_site_type_symbol
_atom_site_fract_x
_atom_site_fract_y
_atom_site_fract_z
_atom_site_U_iso_or_equiv
_atom_site_adp_type
_atom_site_occupancy
_atom_site_symmetry_multiplicity
_atom_site_calc_flag
_atom_site_refinement_flags
_atom_site_disorder_assembly
_atom_site_disorder_group
Co1 Co 0.5000 0.0000 0.5000 0.02100(10) Uani 1 2 d S . .
O1 O 0.7784(2) 0.01384(9) 0.52329(15) 0.0449(4) Uani 1 1 d D . .
H1A H 0.808(4) 0.0154(13) 0.450(2) 0.054 Uiso 1 1 d D . .
H1B H 0.868(3) -0.0023(12) 0.585(2) 0.054 Uiso 1 1 d D . .
O2 O 0.4350(2) 0.06299(7) 0.32612(13) 0.0321(3) Uani 1 1 d D . .
H2A H 0.506(3) 0.0689(11) 0.276(2) 0.038 Uiso 1 1 d D . .
H2B H 0.333(3) 0.0838(10) 0.294(2) 0.038 Uiso 1 1 d D . .
O3 O 0.8861(2) 0.01815(10) 0.31148(14) 0.0561(5) Uani 1 1 d . . .
O4 O 0.6684(2) 0.07567(7) 0.16250(15) 0.0413(4) Uani 1 1 d . . .
O5 O 1.1033(2) 0.14224(6) 0.21273(13) 0.0375(3) Uani 1 1 d . . .
O6 O 1.0563(3) 0.17407(6) 0.00044(14) 0.0443(4) Uani 1 1 d . . .
N1 N 0.5206(2) 0.08210(7) 0.63679(15) 0.0289(3) Uani 1 1 d . . .
N2 N 0.5410(3) 0.30712(8) 1.24277(16) 0.0363(4) Uani 1 1 d D . .
H2N H 0.543(3) 0.3178(11) 1.3263(18) 0.044 Uiso 1 1 d D . .
N3 N 0.5613(3) 0.25037(7) 0.86619(15) 0.0299(3) Uani 1 1 d D . .
H3N H 0.563(3) 0.2832(9) 0.815(2) 0.036 Uiso 1 1 d D . .
C1 C 0.5305(3) 0.14096(9) 0.5892(2) 0.0372(5) Uani 1 1 d . . .
H1 H 0.5265 0.1450 0.4990 0.045 Uiso 1 1 calc R . .
C2 C 0.5461(3) 0.19565(9) 0.66410(19) 0.0363(5) Uani 1 1 d . . .
H2 H 0.5525 0.2351 0.6246 0.044 Uiso 1 1 calc R . .
C3 C 0.5523(3) 0.19217(8) 0.79935(17) 0.0253(3) Uani 1 1 d . . .
C4 C 0.5462(3) 0.13137(9) 0.85142(19) 0.0366(5) Uani 1 1 d . . .
H4 H 0.5522 0.1259 0.9417 0.044 Uiso 1 1 calc R . .
C5 C 0.5310(3) 0.07901(9) 0.76729(19) 0.0361(4) Uani 1 1 d . . .
H5 H 0.5279 0.0387 0.8045 0.043 Uiso 1 1 calc R . .
C6 C 0.5290(3) 0.34951(10) 1.1442(2) 0.0401(5) Uani 1 1 d . . .
H6 H 0.5171 0.3927 1.1610 0.048 Uiso 1 1 calc R . .
C7 C 0.5338(3) 0.33063(9) 1.01970(19) 0.0365(5) Uani 1 1 d . . .
H7 H 0.5235 0.3609 0.9521 0.044 Uiso 1 1 calc R . .
C8 C 0.5542(3) 0.26567(8) 0.99258(18) 0.0267(4) Uani 1 1 d . . .
C9 C 0.5683(4) 0.22271(10) 1.0988(2) 0.0430(5) Uani 1 1 d . . .
H9 H 0.5826 0.1792 1.0863 0.052 Uiso 1 1 calc R . .
C10 C 0.5609(4) 0.24518(10) 1.2207(2) 0.0455(6) Uani 1 1 d . . .
H10 H 0.5700 0.2163 1.2906 0.055 Uiso 1 1 calc R . .
C11 C 0.9138(2) 0.02310(8) 0.09420(16) 0.0222(3) Uani 1 1 d . . .
C12 C 1.0233(2) 0.06403(8) 0.04116(16) 0.0226(3) Uani 1 1 d . . .
C13 C 0.8921(3) -0.04038(8) 0.05215(17) 0.0241(3) Uani 1 1 d . . .
H13 H 0.8189 -0.0677 0.0875 0.029 Uiso 1 1 calc R . .
C15 C 0.8152(3) 0.04272(8) 0.19676(17) 0.0247(3) Uani 1 1 d . . .
C16 C 1.0617(3) 0.13253(8) 0.08750(18) 0.0261(4) Uani 1 1 d . . .

loop_
_atom_site_aniso_label
_atom_site_aniso_U_11
_atom_site_aniso_U_22
_atom_site_aniso_U_33
_atom_site_aniso_U_23
_atom_site_aniso_U_13
_atom_site_aniso_U_12
Co1 0.02377(17) 0.02346(17) 0.01769(16) 0.00042(12) 0.00921(12) 0.00072(12)
O1 0.0266(7) 0.0864(12) 0.0241(7) 0.0080(7) 0.0112(6) 0.0008(7)
O2 0.0383(8) 0.0368(7) 0.0244(6) 0.0081(5) 0.0145(6) 0.0098(6)
O3 0.0443(9) 0.1075(15) 0.0221(7) 0.0220(8) 0.0187(6) 0.0334(9)
O4 0.0527(9) 0.0445(8) 0.0365(8) 0.0166(6) 0.0283(7) 0.0250(7)
O5 0.0651(10) 0.0260(7) 0.0229(6) -0.0030(5) 0.0155(6) 0.0024(6)
O6 0.0876(12) 0.0216(7) 0.0280(7) 0.0012(5) 0.0240(7) -0.0045(7)
N1 0.0407(9) 0.0242(7) 0.0242(7) -0.0016(6) 0.0137(6) -0.0005(6)
N2 0.0512(10) 0.0364(9) 0.0235(8) -0.0049(7) 0.0148(7) 0.0018(8)
N3 0.0498(10) 0.0193(7) 0.0225(7) 0.0005(6) 0.0138(7) -0.0010(6)
C1 0.0642(14) 0.0286(10) 0.0228(9) -0.0004(7) 0.0194(9) -0.0032(9)
C2 0.0634(14) 0.0220(9) 0.0274(9) 0.0022(7) 0.0198(9) -0.0035(9)
C3 0.0304(9) 0.0234(8) 0.0226(8) -0.0021(7) 0.0090(7) -0.0005(7)
C4 0.0649(14) 0.0259(9) 0.0212(9) -0.0002(7) 0.0167(9) -0.0021(9)
C5 0.0609(13) 0.0227(9) 0.0264(9) 0.0016(7) 0.0157(9) -0.0012(8)
C6 0.0610(14) 0.0266(9) 0.0330(10) -0.0037(8) 0.0151(10) 0.0076(9)
C7 0.0583(13) 0.0243(9) 0.0264(9) 0.0018(7) 0.0123(9) 0.0034(8)
C8 0.0336(9) 0.0241(8) 0.0220(8) -0.0020(7) 0.0077(7) -0.0009(7)
C9 0.0792(17) 0.0229(9) 0.0293(10) -0.0002(8) 0.0203(10) -0.0006(10)
C10 0.0801(17) 0.0324(11) 0.0273(10) 0.0021(8) 0.0215(11) -0.0025(10)
C11 0.0294(8) 0.0230(8) 0.0163(7) 0.0033(6) 0.0103(6) 0.0049(6)
C12 0.0315(9) 0.0194(8) 0.0180(7) 0.0018(6) 0.0094(6) 0.0028(6)
C13 0.0327(9) 0.0221(8) 0.0216(8) 0.0021(6) 0.0141(7) -0.0010(7)
C15 0.0315(9) 0.0259(8) 0.0209(8) 0.0003(6) 0.0141(7) 0.0018(7)
C16 0.0355(9) 0.0218(8) 0.0237(8) -0.0002(7) 0.0132(7) 0.0014(7)

loop_
_atom_type_symbol
_atom_type_description
_atom_type_scat_dispersion_real
_atom_type_scat_dispersion_imag
_atom_type_scat_source
C C 0.0033 0.0016 'International Tables Vol C Tables 4.2.6.8 and 6.1.1.4'
H H 0.0000 0.0000 'International Tables Vol C Tables 4.2.6.8 and 6.1.1.4'
N N 0.0061 0.0033 'International Tables Vol C Tables 4.2.6.8 and 6.1.1.4'
O O 0.0106 0.0060 'International Tables Vol C Tables 4.2.6.8 and 6.1.1.4'
Co Co 0.3494 0.9721 'International Tables Vol C Tables 4.2.6.8 and 6.1.1.4'

loop_
_geom_angle_atom_site_label_1
_geom_angle_atom_site_label_2
_geom_angle_atom_site_label_3
_geom_angle
_geom_angle_site_symmetry_1
_geom_angle_site_symmetry_3
_geom_angle_publ_flag
O1 Co1 O1 180.00(11) . 3_656 ?
O1 Co1 O2 92.07(6) . 3_656 ?
O1 Co1 O2 87.93(6) 3_656 3_656 ?
O1 Co1 O2 87.93(6) . . ?
O1 Co1 O2 92.07(6) 3_656 . ?
O2 Co1 O2 180.0 3_656 . ?
O1 Co1 N1 86.81(7) . . ?
O1 Co1 N1 93.19(7) 3_656 . ?
O2 Co1 N1 89.16(6) 3_656 . ?
O2 Co1 N1 90.84(6) . . ?
O1 Co1 N1 93.19(7) . 3_656 ?
O1 Co1 N1 86.81(7) 3_656 3_656 ?
O2 Co1 N1 90.84(6) 3_656 3_656 ?
O2 Co1 N1 89.16(6) . 3_656 ?
N1 Co1 N1 180.00(5) . 3_656 ?
C5 N1 C1 115.24(16) . . ?
C5 N1 Co1 125.90(13) . . ?
C1 N1 Co1 118.82(12) . . ?
C10 N2 C6 119.99(17) . . ?
C8 N3 C3 132.26(15) . . ?
N1 C1 C2 124.49(17) . . ?
C1 C2 C3 119.96(17) . . ?
C4 C3 C2 116.42(16) . . ?
C4 C3 N3 127.63(16) . . ?
C2 C3 N3 115.95(16) . . ?
C5 C4 C3 119.14(17) . . ?
N1 C5 C4 124.72(18) . . ?
N2 C6 C7 121.19(18) . . ?
C6 C7 C8 120.40(18) . . ?
N3 C8 C9 126.05(17) . . ?
N3 C8 C7 117.16(16) . . ?
C9 C8 C7 116.78(17) . . ?
C10 C9 C8 119.48(19) . . ?
N2 C10 C9 122.14(19) . . ?
C13 C11 C12 119.11(15) . . ?
C13 C11 C15 116.57(15) . . ?
C12 C11 C15 124.31(16) . . ?
C13 C12 C11 119.09(16) 3_755 . ?
C13 C12 C16 118.80(15) 3_755 . ?
C11 C12 C16 122.03(15) . . ?
C12 C13 C11 121.80(15) 3_755 . ?
O4 C15 O3 124.84(16) . . ?
O4 C15 C11 120.55(15) . . ?
O3 C15 C11 114.33(16) . . ?
O6 C16 O5 125.47(17) . . ?
O6 C16 C12 118.11(15) . . ?
O5 C16 C12 116.37(15) . . ?

loop_
_geom_bond_atom_site_label_1
_geom_bond_atom_site_label_2
_geom_bond_distance
_geom_bond_site_symmetry_2
_geom_bond_publ_flag
Co1 O1 1.9835(16) . ?
Co1 O1 1.9835(16) 3_656 ?
Co1 O2 2.1638(14) 3_656 ?
Co1 O2 2.1638(14) . ?
Co1 N1 2.2032(16) . ?
Co1 N1 2.2032(16) 3_656 ?
O3 C15 1.251(2) . ?
O4 C15 1.227(2) . ?
O5 C16 1.255(2) . ?
O6 C16 1.245(2) . ?
N1 C5 1.333(2) . ?
N1 C1 1.337(2) . ?
N2 C10 1.332(3) . ?
N2 C6 1.335(3) . ?
N3 C8 1.365(2) . ?
N3 C3 1.393(2) . ?
C1 C2 1.368(3) . ?
C2 C3 1.390(3) . ?
C3 C4 1.388(3) . ?
C4 C5 1.384(3) . ?
C6 C7 1.360(3) . ?
C7 C8 1.405(3) . ?
C8 C9 1.400(3) . ?
C9 C10 1.365(3) . ?
C11 C13 1.392(2) . ?
C11 C12 1.393(2) . ?
C11 C15 1.511(2) . ?
C12 C13 1.388(2) 3_755 ?
C12 C16 1.510(2) . ?
C13 C12 1.388(2) 3_755 ?

loop_
_geom_hbond_atom_site_label_D
_geom_hbond_atom_site_label_H
_geom_hbond_atom_site_label_A
_geom_hbond_distance_DH
_geom_hbond_distance_HA
_geom_hbond_distance_DA
_geom_hbond_angle_DHA
_geom_hbond_site_symmetry_A
O1 H1A O3 0.849(17) 1.703(17) 2.550(2) 175(3) .
O1 H1B O3 0.829(16) 1.808(19) 2.597(2) 158(3) 3_756
O2 H2A O4 0.842(16) 1.917(16) 2.758(2) 176(2) .
O2 H2B O5 0.836(15) 2.030(16) 2.862(2) 173(2) 1_455
N2 H2N O6 0.890(16) 1.786(17) 2.668(2) 171(2) 4_567
N3 H3N O5 0.872(16) 1.957(16) 2.824(2) 172(2) 4_566
